data_2000003
loop_
_publ_author_name
'Maignan, C.'
'Leblanc, M.'

_publ_section_title
;
 Room-temperature structure of \a--\b ethylenic sulfoxide C~15~H~18~OS:
 (-)-4,5-dimethyl-1-p-tolylsulfinyl-1,4-cyclohexadiene
;
_journal_issue 5
_journal_name_full
;
 Acta Crystallographica, Section C: Crystal Structure Communications
;
_journal_page_first 915
_journal_page_last 917
_journal_paper_doi 10.1107/s0108270189013132
_journal_volume 46
_journal_year 1990
_chemical_formula_sum 'C15 H18 O S'
_space_group_IT_number 19
_symmetry_cell_setting orthorhombic
_symmetry_Int_Tables_number 19
_symmetry_space_group_name_Hall 'P 2ac 2ab'
_symmetry_space_group_name_H-M 'P 21 21 21'
_cell_angle_alpha 90
_cell_angle_beta 90
_cell_angle_gamma 90
_cell_formula_units_Z 4
_cell_length_a 6.263(2)
_cell_length_b 7.965(2)
_cell_length_c 26.51(1)
_cell_volume 1322.446
_diffrn_ambient_temperature ?
_exptl_crystal_density_diffrn 1.24
_refine_ls_R_factor_gt 0.048
_refine_ls_wR_factor_gt 0.048
_cod_original_formula_sum 'C15 H18 O1 S1'
_cod_database_code 2000003

loop_
_symmetry_equiv_pos_site_id
_symmetry_equiv_pos_as_xyz
1 x,y,z
2 1/2+x,1/2-y,-z
3 -x,1/2+y,1/2-z
4 1/2-x,-y,1/2+z

loop_
_atom_site_label
_atom_site_type_symbol
_atom_site_fract_x
_atom_site_fract_y
_atom_site_fract_z
S1 S 0.2651(5) 0.0449(3) 0.1058(1)
O1 O 0.3962(9) -0.1103(6) 0.1045(2)
C1 C 0.226(1) 0.1061(7) 0.1702(2)
C2 C 0.047(1) 0.1853(8) 0.1834(3)
C3 C 0.014(2) 0.2296(8) 0.2364(3)
C4 C 0.170(1) 0.1743(8) 0.2725(3)
C5 C 0.351(1) 0.0945(7) 0.2587(3)
C6 C 0.393(1) 0.0589(9) 0.2052(3)
C7 C 0.439(1) 0.2141(9) 0.0850(2)
C8 C 0.639(1) 0.1784(9) 0.0678(2)
C9 C 0.766(2) 0.3051(9) 0.0491(2)
C10 C 0.694(1) 0.4721(9) 0.0479(2)
C11 C 0.490(2) 0.5028(8) 0.0655(2)
C12 C 0.355(1) 0.3782(8) 0.0843(2)
C13 C 0.120(1) 0.2076(9) 0.3288(2)
C14 C 0.512(1) 0.0336(9) 0.2969(3)
C15 C 0.832(2) 0.6131(8) 0.0297(3)
H1 H -0.071(2) 0.2167(8) 0.1554(3)
H2 H -0.138(2) 0.1769(8) 0.2476(3)
H3 H 0.006(2) 0.3649(8) 0.2386(3)
H4 H 0.419(1) -0.0745(9) 0.2015(3)
H5 H 0.536(1) 0.1254(9) 0.1946(3)
H6 H 0.698(1) 0.0509(9) 0.0688(2)
H7 H 0.924(2) 0.2758(9) 0.0352(2)
H8 H 0.432(2) 0.6304(8) 0.0646(2)
H9 H 0.196(1) 0.4060(8) 0.0975(2)
H10 H -0.031(1) 0.2726(9) 0.3319(2)
H11 H 0.245(1) 0.2837(9) 0.3451(2)
H12 H 0.110(1) 0.0894(9) 0.3486(2)
H13 H 0.644(1) -0.0265(9) 0.2776(3)
H14 H 0.437(1) -0.0553(9) 0.3221(3)
H15 H 0.572(1) 0.1390(9) 0.3184(3)
H16 H 0.985(2) 0.5638(8) 0.0175(3)
H17 H 0.857(2) 0.7018(8) 0.0599(3)
H18 H 0.755(2) 0.6753(8) -0.0016(3)

loop_
_atom_type_symbol
_atom_type_radius_bond
C 0.68
H 0.23
O 0.68
S 1.02
